data_7204784
loop_
_publ_author_name
'Dan, Meenakshi'
'Behera, J. N.'
'Rao, C. N. R.'

_publ_section_title
;
 Organically templated rare earth sulfates with three-dimensional and
 layered structuresElectronic supplementary information (ESI)
 available: Tables S1?S6. See
 http://www.rsc.org/suppdata/jm/b3/b314663d/
;
_journal_issue 8
_journal_name_full 'Journal of Materials Chemistry'
_journal_page_first 1257
_journal_paper_doi 10.1039/b314663d
_journal_volume 14
_journal_year 2004
_chemical_formula_sum 'C3 H12 La2 N2 O16 S4'
_chemical_formula_weight 738.21
_chemical_name_systematic
;
?
;
_space_group_IT_number 14
_symmetry_cell_setting monoclinic
_symmetry_space_group_name_Hall '-P 2ybc'
_symmetry_space_group_name_H-M 'P 1 21/c 1'
_atom_sites_solution_hydrogens geom
_atom_sites_solution_primary direct
_atom_sites_solution_secondary difmap
_audit_creation_method SHELXL
_cell_angle_alpha 90.00
_cell_angle_beta 91.8290(10)
_cell_angle_gamma 90.00
_cell_formula_units_Z 4
_cell_length_a 11.1008(7)
_cell_length_b 7.3085(5)
_cell_length_c 20.1323(13)
_cell_measurement_temperature 293(2)
_cell_volume 1632.51(18)
_computing_structure_refinement 'SHELXL-93 (Sheldrick, 1993)'
_computing_structure_solution 'SHELXS-86 (Sheldrick, 1990)'
_diffrn_ambient_temperature 293(2)
_diffrn_radiation_monochromator graphite
_diffrn_radiation_source 'fine-focus sealed tube'
_diffrn_radiation_type MoK\a
_diffrn_radiation_wavelength 0.71073
_diffrn_reflns_av_R_equivalents 0.0247
_diffrn_reflns_av_sigmaI/netI 0.0292
_diffrn_reflns_limit_h_max 12
_diffrn_reflns_limit_h_min -12
_diffrn_reflns_limit_k_max 5
_diffrn_reflns_limit_k_min -8
_diffrn_reflns_limit_l_max 22
_diffrn_reflns_limit_l_min -22
_diffrn_reflns_number 6480
_diffrn_reflns_theta_max 23.28
_diffrn_reflns_theta_min 1.84
_exptl_absorpt_coefficient_mu 5.765
_exptl_absorpt_correction_T_max 1.000000
_exptl_absorpt_correction_T_min 0.810963
_exptl_absorpt_correction_type SADABS
_exptl_crystal_colour transparent
_exptl_crystal_density_diffrn 3.004
_exptl_crystal_description cubic
_exptl_crystal_F_000 1400
_exptl_crystal_size_max 0.35
_exptl_crystal_size_mid 0.4
_exptl_crystal_size_min 0.32
_refine_diff_density_max 0.918
_refine_diff_density_min -1.063
_refine_diff_density_rms 0.234
_refine_ls_extinction_coef 0.0119(3)
_refine_ls_extinction_expression Fc^*^=kFc[1+0.001xFc^2^\l^3^/sin(2\q)]^-1/4^
_refine_ls_extinction_method SHELXL
_refine_ls_goodness_of_fit_all 1.082
_refine_ls_goodness_of_fit_obs 1.167
_refine_ls_matrix_type full
_refine_ls_number_parameters 245
_refine_ls_number_reflns 2345
_refine_ls_number_restraints 0
_refine_ls_restrained_S_all 1.082
_refine_ls_restrained_S_obs 1.167
_refine_ls_R_factor_all 0.0301
_refine_ls_R_factor_obs 0.0239
_refine_ls_shift/esd_max 0.002
_refine_ls_shift/esd_mean 0.000
_refine_ls_structure_factor_coef Fsqd
_refine_ls_weighting_details 'w=1/[\s^2^(Fo^2^)+(0.0352P)^2^+0.0000P] where P=(Fo^2^+2Fc^2^)/3'
_refine_ls_weighting_scheme calc
_refine_ls_wR_factor_all 0.0666
_refine_ls_wR_factor_obs 0.0643
_reflns_number_observed 1922
_reflns_number_total 2345
_reflns_observed_criterion >2sigma(I)
_cod_data_source_file b314663d.txt
_cod_data_source_block Phase_IV
_cod_depositor_comments
;
The following automatic conversions were performed:
'_symmetry_cell_setting' value 'Monoclinic' changed to 'monoclinic'
according to '/home/saulius/struct/CIF-dictionaries/cif_core.dic'
dictionary named 'cif_core.dic' version 2.4.1 from 2010-06-29.

Automatic conversion script
Id: cif_fix_enum 1527 2010-12-29 10:47:43Z saulius 

The following automatic conversions were performed:

'_refine_ls_weighting_scheme' value 'calc
w=1/[\s^2^(Fo^2^)+(0.0352P)^2^+0.0000P] where P=(Fo^2^+2Fc^2^)/3' was
changed to 'calc'. New tag '_refine_ls_weighting_details' was
created. The value of the new tag was set to
'w=1/[\s^2^(Fo^2^)+(0.0352P)^2^+0.0000P] where P=(Fo^2^+2Fc^2^)/3'.

Automatic conversion script
Id: cif_fix_values 3143 2015-03-26 13:38:13Z robertas 
;
_cod_original_cell_volume 1632.5(2)
_cod_original_sg_symbol_H-M P2(1)/c
_cod_database_code 7204784

loop_
_symmetry_equiv_pos_as_xyz
'x, y, z'
'-x, y+1/2, -z+1/2'
'-x, -y, -z'
'x, -y-1/2, z-1/2'

loop_
_atom_site_aniso_label
_atom_site_aniso_U_11
_atom_site_aniso_U_22
_atom_site_aniso_U_33
_atom_site_aniso_U_23
_atom_site_aniso_U_13
_atom_site_aniso_U_12
La1 0.0095(2) 0.0088(2) 0.0148(2) -0.00084(10) 0.00001(12) -0.00042(10)
La2 0.0094(2) 0.0089(2) 0.0144(2) 0.00045(10) -0.00014(12) 0.00014(10)
S1 0.0096(6) 0.0096(6) 0.0151(6) 0.0004(4) -0.0004(5) 0.0002(5)
S2 0.0100(6) 0.0117(7) 0.0134(6) -0.0003(4) -0.0007(5) 0.0000(5)
S3 0.0097(6) 0.0089(6) 0.0148(6) 0.0000(4) 0.0000(4) 0.0004(4)
S4 0.0111(6) 0.0127(7) 0.0141(6) 0.0003(4) -0.0007(5) -0.0001(5)
O1 0.014(2) 0.014(2) 0.030(2) 0.0026(13) -0.0025(14) 0.0016(14)
O2 0.016(2) 0.019(2) 0.027(2) 0.0036(14) -0.0044(14) -0.0063(15)
O3 0.016(2) 0.016(2) 0.022(2) -0.0056(13) -0.0002(13) -0.0011(14)
O4 0.016(2) 0.019(2) 0.018(2) -0.0025(13) -0.0002(13) -0.0028(14)
O5 0.014(2) 0.011(2) 0.024(2) -0.0008(13) 0.0038(13) 0.0005(14)
O6 0.017(2) 0.012(2) 0.018(2) -0.0010(13) 0.0049(13) 0.0006(14)
O7 0.017(2) 0.010(2) 0.021(2) -0.0003(13) 0.0009(13) -0.0019(14)
O8 0.016(2) 0.010(2) 0.020(2) -0.0014(12) 0.0002(13) 0.0023(13)
O9 0.016(2) 0.021(2) 0.026(2) -0.0050(14) -0.0024(14) 0.0040(15)
O10 0.012(2) 0.016(2) 0.026(2) -0.0024(13) -0.0063(14) 0.0007(14)
O11 0.015(2) 0.019(2) 0.022(2) 0.0023(13) -0.0004(13) 0.0029(14)
O12 0.015(2) 0.017(2) 0.021(2) 0.0059(13) 0.0000(13) 0.0002(14)
O13 0.022(2) 0.025(2) 0.015(2) 0.0000(13) 0.0016(14) 0.0030(15)
O14 0.029(2) 0.031(2) 0.025(2) 0.0114(15) 0.0043(15) -0.002(2)
O15 0.029(2) 0.022(2) 0.015(2) 0.0001(13) 0.0005(14) -0.003(2)
O16 0.023(2) 0.025(2) 0.022(2) -0.0075(14) 0.0039(14) 0.0023(15)
N1 0.027(2) 0.026(3) 0.021(2) -0.008(2) 0.000(2) 0.006(2)
N2 0.030(3) 0.038(3) 0.053(3) -0.014(2) 0.004(2) 0.002(2)
C1 0.018(3) 0.032(3) 0.023(3) -0.003(2) -0.002(2) 0.001(2)
C2 0.029(3) 0.033(3) 0.022(3) -0.004(2) -0.006(2) 0.008(3)
C3 0.020(3) 0.022(3) 0.020(2) 0.001(2) -0.002(2) -0.002(2)

loop_
_atom_site_label
_atom_site_type_symbol
_atom_site_fract_x
_atom_site_fract_y
_atom_site_fract_z
_atom_site_U_iso_or_equiv
_atom_site_thermal_displace_type
_atom_site_occupancy
_atom_site_calc_flag
_atom_site_refinement_flags
_atom_site_disorder_group
La1 La 0.65162(2) 0.17759(4) 0.517900(12) 0.01104(14) Uani 1 d . .
La2 La 0.84961(2) 0.67489(4) 0.474497(12) 0.01090(14) Uani 1 d . .
S1 S 0.88138(10) 0.17101(14) 0.42027(6) 0.0114(3) Uani 1 d . .
S2 S 0.42958(10) 0.18183(15) 0.61613(6) 0.0117(3) Uani 1 d . .
S3 S 0.62870(10) 0.67018(14) 0.57740(6) 0.0111(3) Uani 1 d . .
S4 S 1.07734(10) 0.6677(2) 0.38094(6) 0.0126(3) Uani 1 d . .
O1 O 0.5022(3) 0.6820(4) 0.5551(2) 0.0193(7) Uani 1 d . .
O2 O 0.8234(3) 0.2042(4) 0.6015(2) 0.0208(8) Uani 1 d . .
O3 O 0.4473(3) 0.0539(4) 0.55922(14) 0.0183(7) Uani 1 d . .
O4 O 0.5450(3) 0.2844(4) 0.62008(14) 0.0176(7) Uani 1 d . .
O5 O 0.8133(2) 0.0165(4) 0.44979(14) 0.0164(7) Uani 1 d . .
O6 O 0.6878(3) 0.5184(4) 0.53979(14) 0.0155(7) Uani 1 d . .
O7 O 0.6979(3) -0.1625(4) 0.55587(15) 0.0160(7) Uani 1 d . .
O8 O 0.8128(3) 0.3360(4) 0.44235(14) 0.0153(7) Uani 1 d . .
O9 O 0.6706(3) 0.6948(4) 0.3995(2) 0.0211(8) Uani 1 d . .
O10 O 0.9955(3) 0.8293(4) 0.5506(2) 0.0178(7) Uani 1 d . .
O11 O 0.9633(3) 0.7710(4) 0.37197(15) 0.0186(7) Uani 1 d . .
O12 O 1.0556(3) 0.5442(4) 0.43900(14) 0.0179(7) Uani 1 d . .
O13 O 0.8820(3) 0.1626(4) 0.3485(2) 0.0207(8) Uani 1 d . .
O14 O 0.4112(3) 0.0849(5) 0.6767(2) 0.0281(8) Uani 1 d . .
O15 O 0.6439(3) 0.6457(4) 0.64820(15) 0.0219(8) Uani 1 d . .
O16 O 1.1042(3) 0.5634(5) 0.32221(15) 0.0235(8) Uani 1 d . .
N1 N 0.6787(4) 0.3221(5) 0.7449(2) 0.0246(10) Uani 1 d . .
H1 H 0.6535(4) 0.4154(5) 0.7693(2) 0.037 Uiso 1 calc R .
H2 H 0.6414(4) 0.3249(5) 0.7051(2) 0.037 Uiso 1 calc R .
H3 H 0.7579(4) 0.3308(5) 0.7401(2) 0.037 Uiso 1 calc R .
N2 N 0.8714(4) -0.1522(6) 0.6874(2) 0.0402(12) Uani 1 d . .
H4 H 0.9511(4) -0.1637(6) 0.6914(2) 0.060 Uiso 1 calc R .
H5 H 0.8519(4) -0.0989(6) 0.6488(2) 0.060 Uiso 1 calc R .
H6 H 0.8374(4) -0.2624(6) 0.6889(2) 0.060 Uiso 1 calc R .
C1 C 0.6505(4) 0.1465(7) 0.7788(2) 0.0243(11) Uani 1 d . .
H7 H 0.5642(4) 0.1376(7) 0.7845(2) 0.029 Uiso 1 calc R .
H8 H 0.6901(4) 0.1440(7) 0.8224(2) 0.029 Uiso 1 calc R .
C2 C 0.8276(4) -0.0384(7) 0.7427(2) 0.0279(12) Uani 1 d . .
H9 H 0.8658(4) 0.0808(7) 0.7415(2) 0.033 Uiso 1 calc R .
H10 H 0.8502(4) -0.0957(7) 0.7848(2) 0.033 Uiso 1 calc R .
C3 C 0.6926(4) -0.0151(7) 0.7381(2) 0.0206(11) Uani 1 d . .
H11 H 0.6545(4) -0.1257(7) 0.7538(2) 0.025 Uiso 1 calc R .
H12 H 0.6675(4) 0.0026(7) 0.6920(2) 0.025 Uiso 1 calc R .

loop_
_atom_type_symbol
_atom_type_description
_atom_type_scat_dispersion_real
_atom_type_scat_dispersion_imag
_atom_type_scat_source
C C 0.0033 0.0016 'International Tables Vol C Tables 4.2.6.8 and 6.1.1.4'
H H 0.0000 0.0000 'International Tables Vol C Tables 4.2.6.8 and 6.1.1.4'
N N 0.0061 0.0033 'International Tables Vol C Tables 4.2.6.8 and 6.1.1.4'
O O 0.0106 0.0060 'International Tables Vol C Tables 4.2.6.8 and 6.1.1.4'
S S 0.1246 0.1234 'International Tables Vol C Tables 4.2.6.8 and 6.1.1.4'
La La -0.2871 2.4523 'International Tables Vol C Tables 4.2.6.8 and 6.1.1.4'

loop_
_geom_angle_atom_site_label_1
_geom_angle_atom_site_label_2
_geom_angle_atom_site_label_3
_geom_angle
_geom_angle_site_symmetry_1
_geom_angle_site_symmetry_3
_geom_angle_publ_flag
O1 La1 O2 150.71(10) 3_666 . ?
O1 La1 O3 68.25(10) 3_666 3_656 ?
O2 La1 O3 140.41(10) . 3_656 ?
O1 La1 O4 91.36(10) 3_666 . ?
O2 La1 O4 78.21(10) . . ?
O3 La1 O4 120.12(10) 3_656 . ?
O1 La1 O6 78.33(10) 3_666 . ?
O2 La1 O6 72.38(10) . . ?
O3 La1 O6 145.21(10) 3_656 . ?
O4 La1 O6 68.55(9) . . ?
O1 La1 O5 110.91(10) 3_666 . ?
O2 La1 O5 82.25(10) . . ?
O3 La1 O5 70.32(9) 3_656 . ?
O4 La1 O5 157.72(10) . . ?
O6 La1 O5 115.33(9) . . ?
O1 La1 O3 74.86(10) 3_666 . ?
O2 La1 O3 117.62(10) . . ?
O3 La1 O3 66.26(10) 3_656 . ?
O4 La1 O3 54.01(9) . . ?
O6 La1 O3 114.63(9) . . ?
O5 La1 O3 129.80(10) . . ?
O1 La1 O7 133.94(10) 3_666 . ?
O2 La1 O7 75.10(10) . . ?
O3 La1 O7 67.95(9) 3_656 . ?
O4 La1 O7 98.43(10) . . ?
O6 La1 O7 146.79(9) . . ?
O5 La1 O7 65.96(9) . . ?
O3 La1 O7 75.19(9) . . ?
O1 La1 O8 86.72(10) 3_666 . ?
O2 La1 O8 80.72(10) . . ?
O3 La1 O8 103.17(9) 3_656 . ?
O4 La1 O8 132.35(9) . . ?
O6 La1 O8 64.45(9) . . ?
O5 La1 O8 53.14(9) . . ?
O3 La1 O8 161.08(10) . . ?
O7 La1 O8 116.59(8) . . ?
O1 La1 S2 80.27(8) 3_666 . ?
O2 La1 S2 99.67(8) . . ?
O3 La1 S2 93.33(7) 3_656 . ?
O4 La1 S2 26.79(7) . . ?
O6 La1 S2 90.23(6) . . ?
O5 La1 S2 153.35(7) . . ?
O3 La1 S2 27.39(7) . . ?
O7 La1 S2 88.67(7) . . ?
O8 La1 S2 153.51(6) . . ?
O1 La1 S1 100.84(8) 3_666 . ?
O2 La1 S1 79.27(8) . . ?
O3 La1 S1 87.28(7) 3_656 . ?
O4 La1 S1 152.57(7) . . ?
O6 La1 S1 89.80(6) . . ?
O5 La1 S1 26.33(7) . . ?
O3 La1 S1 153.06(7) . . ?
O7 La1 S1 90.69(7) . . ?
O8 La1 S1 26.85(6) . . ?
S2 La1 S1 178.88(3) . . ?
O9 La2 O10 148.79(10) . . ?
O9 La2 O6 76.89(10) . . ?
O10 La2 O6 110.29(10) . . ?
O9 La2 O11 84.14(10) . . ?
O10 La2 O11 92.55(10) . . ?
O6 La2 O11 157.14(10) . . ?
O9 La2 O12 139.34(10) . 3_766 ?
O10 La2 O12 67.49(10) . 3_766 ?
O6 La2 O12 69.40(10) . 3_766 ?
O11 La2 O12 121.18(9) . 3_766 ?
O9 La2 O5 72.91(10) . 1_565 ?
O10 La2 O5 76.82(10) . 1_565 ?
O6 La2 O5 115.42(9) . 1_565 ?
O11 La2 O5 69.83(9) . 1_565 ?
O12 La2 O5 142.58(10) 3_766 1_565 ?
O9 La2 O8 77.59(10) . . ?
O10 La2 O8 133.48(10) . . ?
O6 La2 O8 65.71(9) . . ?
O11 La2 O8 98.01(10) . . ?
O12 La2 O8 68.33(9) 3_766 . ?
O5 La2 O8 148.96(9) 1_565 . ?
O9 La2 O12 123.56(10) . . ?
O10 La2 O12 76.87(10) . . ?
O6 La2 O12 128.42(10) . . ?
O11 La2 O12 54.30(9) . . ?
O12 La2 O12 67.17(10) 3_766 . ?
O5 La2 O12 115.89(9) 1_565 . ?
O8 La2 O12 73.33(9) . . ?
O9 La2 O7 80.64(10) . 1_565 ?
O10 La2 O7 80.20(10) . 1_565 ?
O6 La2 O7 53.84(9) . 1_565 ?
O11 La2 O7 135.46(9) . 1_565 ?
O12 La2 O7 96.58(9) 3_766 1_565 ?
O5 La2 O7 65.71(9) 1_565 1_565 ?
O8 La2 O7 118.82(8) . 1_565 ?
O12 La2 O7 155.68(9) . 1_565 ?
O9 La2 S4 106.08(8) . . ?
O10 La2 S4 81.82(8) . . ?
O6 La2 S4 152.20(7) . . ?
O11 La2 S4 26.91(7) . . ?
O12 La2 S4 94.27(7) 3_766 . ?
O5 La2 S4 91.37(6) 1_565 . ?
O8 La2 S4 87.62(7) . . ?
O12 La2 S4 27.61(7) . . ?
O7 La2 S4 153.54(7) 1_565 . ?
O9 La2 S3 77.40(8) . . ?
O10 La2 S3 95.88(8) . . ?
O6 La2 S3 26.51(7) . . ?
O11 La2 S3 156.67(7) . . ?
O12 La2 S3 82.11(7) 3_766 . ?
O5 La2 S3 90.96(6) 1_565 . ?
O8 La2 S3 91.88(7) . . ?
O12 La2 S3 148.97(7) . . ?
O7 La2 S3 27.33(6) 1_565 . ?
S4 La2 S3 176.27(3) . . ?
O13 S1 O10 111.4(2) . 3_766 ?
O13 S1 O5 112.6(2) . . ?
O10 S1 O5 108.4(2) 3_766 . ?
O13 S1 O8 110.4(2) . . ?
O10 S1 O8 110.9(2) 3_766 . ?
O5 S1 O8 102.8(2) . . ?
O13 S1 La1 129.03(14) . . ?
O10 S1 La1 119.55(14) 3_766 . ?
O5 S1 La1 50.01(11) . . ?
O8 S1 La1 52.93(11) . . ?
O14 S2 O9 111.2(2) . 3_666 ?
O14 S2 O4 110.5(2) . . ?
O9 S2 O4 110.5(2) 3_666 . ?
O14 S2 O3 111.6(2) . . ?
O9 S2 O3 109.8(2) 3_666 . ?
O4 S2 O3 102.9(2) . . ?
O14 S2 La1 130.82(15) . . ?
O9 S2 La1 117.96(14) 3_666 . ?
O4 S2 La1 50.16(12) . . ?
O3 S2 La1 53.15(12) . . ?
O15 S3 O1 113.0(2) . . ?
O15 S3 O6 111.5(2) . . ?
O1 S3 O6 108.6(2) . . ?
O15 S3 O7 109.8(2) . 1_565 ?
O1 S3 O7 110.8(2) . 1_565 ?
O6 S3 O7 102.6(2) . 1_565 ?
O15 S3 La2 124.28(14) . . ?
O1 S3 La2 122.59(14) . . ?
O6 S3 La2 48.66(11) . . ?
O7 S3 La2 53.93(11) 1_565 . ?
O16 S4 O11 111.5(2) . . ?
O16 S4 O2 110.9(2) . 3_766 ?
O11 S4 O2 109.5(2) . 3_766 ?
O16 S4 O12 111.2(2) . . ?
O11 S4 O12 104.1(2) . . ?
O2 S4 O12 109.3(2) 3_766 . ?
O16 S4 La2 132.62(14) . . ?
O11 S4 La2 51.31(12) . . ?
O2 S4 La2 116.42(14) 3_766 . ?
O12 S4 La2 53.30(12) . . ?
S3 O1 La1 148.7(2) . 3_666 ?
S4 O2 La1 138.8(2) 3_766 . ?
S2 O3 La1 145.6(2) . 3_656 ?
S2 O3 La1 99.46(15) . . ?
La1 O3 La1 113.74(10) 3_656 . ?
S2 O4 La1 103.05(15) . . ?
S1 O5 La2 137.1(2) . 1_545 ?
S1 O5 La1 103.66(15) . . ?
La2 O5 La1 116.57(10) 1_545 . ?
S3 O6 La2 104.8(2) . . ?
S3 O6 La1 137.3(2) . . ?
La2 O6 La1 117.42(10) . . ?
S3 O7 La1 138.2(2) 1_545 . ?
S3 O7 La2 98.74(14) 1_545 1_545 ?
La1 O7 La2 111.20(10) . 1_545 ?
S1 O8 La2 139.9(2) . . ?
S1 O8 La1 100.22(14) . . ?
La2 O8 La1 112.23(10) . . ?
S2 O9 La2 139.8(2) 3_666 . ?
S1 O10 La2 146.2(2) 3_766 . ?
S4 O11 La2 101.8(2) . . ?
S4 O12 La2 146.1(2) . 3_766 ?
S4 O12 La2 99.09(15) . . ?
La2 O12 La2 112.83(10) 3_766 . ?
N1 C1 C3 110.5(4) . . ?
N2 C2 C3 111.5(4) . . ?
C2 C3 C1 112.2(4) . . ?

loop_
_geom_bond_atom_site_label_1
_geom_bond_atom_site_label_2
_geom_bond_distance
_geom_bond_site_symmetry_2
_geom_bond_publ_flag
La1 O1 2.443(3) 3_666 ?
La1 O2 2.510(3) . ?
La1 O3 2.524(3) 3_656 ?
La1 O4 2.529(3) . ?
La1 O6 2.559(3) . ?
La1 O5 2.578(3) . ?
La1 O3 2.603(3) . ?
La1 O7 2.646(3) . ?
La1 O8 2.651(3) . ?
La1 S2 3.2091(11) . ?
La1 S1 3.2697(11) . ?
La2 O9 2.461(3) . ?
La2 O10 2.467(3) . ?
La2 O6 2.532(3) . ?
La2 O11 2.552(3) . ?
La2 O12 2.567(3) 3_766 ?
La2 O5 2.575(3) 1_565 ?
La2 O8 2.589(3) . ?
La2 O12 2.599(3) . ?
La2 O7 2.666(3) 1_565 ?
La2 S4 3.2008(12) . ?
La2 S3 3.2606(11) . ?
S1 O13 1.446(3) . ?
S1 O10 1.470(3) 3_766 ?
S1 O5 1.493(3) . ?
S1 O8 1.501(3) . ?
S2 O14 1.431(3) . ?
S2 O9 1.459(3) 3_666 ?
S2 O4 1.485(3) . ?
S2 O3 1.497(3) . ?
S3 O15 1.441(3) . ?
S3 O1 1.463(3) . ?
S3 O6 1.506(3) . ?
S3 O7 1.514(3) 1_565 ?
S4 O16 1.446(3) . ?
S4 O11 1.480(3) . ?
S4 O2 1.481(3) 3_766 ?
S4 O12 1.502(3) . ?
O1 La1 2.443(3) 3_666 ?
O2 S4 1.481(3) 3_766 ?
O3 La1 2.523(3) 3_656 ?
O5 La2 2.575(3) 1_545 ?
O7 S3 1.514(3) 1_545 ?
O7 La2 2.666(3) 1_545 ?
O9 S2 1.459(3) 3_666 ?
O10 S1 1.470(3) 3_766 ?
O12 La2 2.567(3) 3_766 ?
N1 C1 1.491(6) . ?
N2 C2 1.484(6) . ?
C1 C3 1.519(6) . ?
C2 C3 1.509(7) . ?
